data_7224068
loop_
_publ_author_name
'Singh, Divya Pratap'
'Allam, Bharat Kumar'
'Singh, Rahul'
'Singh, Krishna Nand'
'Singh, Vinod Prasad'

_publ_section_title
;
 A binuclear Cu(I) complex as novel catalyst towards direct synthesis of
 N--2--aryl--substituted--1,2,3--triazoles from chalcones
;
_journal_name_full 'RSC Adv.'
_journal_paper_doi 10.1039/C5RA27907K
_journal_year 2016
_chemical_formula_moiety 'C94 H82 Cl0 Cu2 N8 O10 P4'
_chemical_formula_sum 'C94 H82 Cl0 Cu2 N8 O10 P4'
_chemical_formula_weight 1734.64
_space_group_IT_number 14
_symmetry_cell_setting monoclinic
_symmetry_Int_Tables_number 14
_symmetry_space_group_name_Hall '-P 2yn'
_symmetry_space_group_name_H-M 'P 1 21/n 1'
_atom_sites_solution_hydrogens geom
_atom_sites_solution_primary direct
_atom_sites_solution_secondary difmap
_audit_creation_method SHELXL-97
_audit_update_record
;
2014-01-31 deposited with the CCDC.
2016-01-27 downloaded from the CCDC.
;
_cell_angle_alpha 90.00
_cell_angle_beta 103.072(10)
_cell_angle_gamma 90.00
_cell_formula_units_Z 2
_cell_length_a 12.5570(14)
_cell_length_b 21.963(2)
_cell_length_c 16.5060(18)
_cell_measurement_reflns_used 4243
_cell_measurement_temperature 293(2)
_cell_measurement_theta_max 29.1559
_cell_measurement_theta_min 3.1341
_cell_volume 4434.2(8)
_computing_structure_refinement 'SHELXL-97 (Sheldrick, 1997)'
_diffrn_ambient_temperature 293(2)
_diffrn_measured_fraction_theta_full 0.998
_diffrn_measured_fraction_theta_max 0.853
_diffrn_radiation_monochromator graphite
_diffrn_radiation_type MoK\a
_diffrn_radiation_wavelength 0.71073
_diffrn_reflns_av_R_equivalents 0.0373
_diffrn_reflns_av_sigmaI/netI 0.0670
_diffrn_reflns_limit_h_max 15
_diffrn_reflns_limit_h_min -16
_diffrn_reflns_limit_k_max 27
_diffrn_reflns_limit_k_min -29
_diffrn_reflns_limit_l_max 18
_diffrn_reflns_limit_l_min -21
_diffrn_reflns_number 23291
_diffrn_reflns_theta_full 25.00
_diffrn_reflns_theta_max 29.22
_diffrn_reflns_theta_min 3.14
_diffrn_source 'fine-focus sealed tube'
_exptl_absorpt_coefficient_mu 0.614
_exptl_absorpt_correction_T_max 1.00000
_exptl_absorpt_correction_T_min 0.76914
_exptl_absorpt_correction_type multi-scan
_exptl_crystal_density_diffrn 1.299
_exptl_crystal_density_method 'not measured'
_exptl_crystal_F_000 1800
_exptl_crystal_size_max 0.32
_exptl_crystal_size_mid 0.30
_exptl_crystal_size_min 0.28
_refine_diff_density_max 0.397
_refine_diff_density_min -0.297
_refine_diff_density_rms 0.055
_refine_ls_extinction_method none
_refine_ls_goodness_of_fit_ref 1.015
_refine_ls_hydrogen_treatment mixed
_refine_ls_matrix_type full
_refine_ls_number_parameters 538
_refine_ls_number_reflns 12051
_refine_ls_number_restraints 0
_refine_ls_restrained_S_all 1.015
_refine_ls_R_factor_all 0.1072
_refine_ls_R_factor_gt 0.0565
_refine_ls_shift/su_max 0.001
_refine_ls_shift/su_mean 0.000
_refine_ls_structure_factor_coef Fsqd
_refine_ls_weighting_details 'calc w=1/[\s^2^(Fo^2^)+(0.0570P)^2^+1.0070P] where P=(Fo^2^+2Fc^2^)/3'
_refine_ls_weighting_scheme calc
_refine_ls_wR_factor_gt 0.1168
_refine_ls_wR_factor_ref 0.1407
_reflns_number_gt 6332
_reflns_number_total 12051
_reflns_threshold_expression >2sigma(I)
_cod_data_source_file c5ra27907k2.cif
_cod_data_source_block d-14
_cod_original_cell_volume 4434.3(8)
_cod_original_sg_symbol_H-M 'P 21/n'
_cod_database_code 7224068

loop_
_symmetry_equiv_pos_as_xyz
'x, y, z'
'-x+1/2, y+1/2, -z+1/2'
'-x, -y, -z'
'x-1/2, -y-1/2, z-1/2'

loop_
_atom_site_label
_atom_site_type_symbol
_atom_site_fract_x
_atom_site_fract_y
_atom_site_fract_z
_atom_site_U_iso_or_equiv
_atom_site_adp_type
_atom_site_occupancy
_atom_site_symmetry_multiplicity
_atom_site_calc_flag
_atom_site_refinement_flags
O4 O 0.1544(3) 0.92659(15) 0.84435(18) 0.0905(9) Uani 1 1 d .
N1 N 0.5397(2) 0.19498(12) 0.81230(17) 0.0557(7) Uani 1 1 d .
H1A H 0.5095 0.2076 0.7631 0.067 Uiso 1 1 calc R
N3 N 0.88744(19) 0.04920(11) 0.99238(16) 0.0439(6) Uani 1 1 d .
O1 O 0.95017(15) -0.00006(9) 0.89184(12) 0.0447(5) Uani 1 1 d .
C35 C 1.0269(2) 0.09324(14) 0.70272(18) 0.0451(7) Uani 1 1 d .
C23 C 0.7479(2) -0.04908(13) 0.66985(19) 0.0452(7) Uani 1 1 d .
N2 N 0.80880(18) 0.07962(11) 0.93259(14) 0.0436(6) Uani 1 1 d .
C17 C 0.6806(2) 0.07302(14) 0.62142(19) 0.0483(8) Uani 1 1 d .
C3 C 0.5748(2) 0.17922(13) 0.95050(19) 0.0430(7) Uani 1 1 d .
C41 C 1.0919(3) 0.12114(14) 0.8793(2) 0.0533(8) Uani 1 1 d .
C25 C 0.7151(3) -0.12971(18) 0.5687(3) 0.0771(11) Uani 1 1 d .
H25 H 0.6723 -0.1464 0.5205 0.092 Uiso 1 1 calc R
C29 C 0.9600(4) 0.20473(16) 0.7703(2) 0.0651(10) Uani 1 1 d .
C22 C 0.7487(3) 0.07234(16) 0.5668(2) 0.0627(9) Uani 1 1 d .
H22 H 0.8047 0.0437 0.5736 0.075 Uiso 1 1 calc R
C9 C 0.7401(2) 0.11099(14) 0.96337(18) 0.0455(7) Uani 1 1 d .
H9 H 0.7469 0.1096 1.0206 0.055 Uiso 1 1 calc R
N4 N 0.1354(3) 0.8726(2) 0.8269(2) 0.0829(10) Uani 1 1 d .
C8 C 0.5045(2) 0.20818(13) 0.8841(2) 0.0484(8) Uani 1 1 d .
C2 C 0.6547(2) 0.14753(13) 0.91557(18) 0.0433(7) Uani 1 1 d .
C7 C 0.4173(3) 0.24363(16) 0.8948(3) 0.0700(10) Uani 1 1 d .
H7 H 0.3718 0.2632 0.8501 0.084 Uiso 1 1 calc R
C40 C 1.0500(3) 0.03177(16) 0.7027(2) 0.0616(9) Uani 1 1 d .
H40 H 1.0430 0.0077 0.7475 0.074 Uiso 1 1 calc R
C10 C 0.9554(2) 0.01244(13) 0.96516(17) 0.0378(6) Uani 1 1 d .
C24 C 0.6865(3) -0.07462(17) 0.5977(2) 0.0683(10) Uani 1 1 d .
H24 H 0.6249 -0.0543 0.5682 0.082 Uiso 1 1 calc R
C36 C 1.0353(3) 0.12805(18) 0.6351(2) 0.0662(10) Uani 1 1 d .
H36 H 1.0194 0.1694 0.6343 0.079 Uiso 1 1 calc R
C11 C 0.5775(2) 0.00651(15) 0.7357(2) 0.0527(8) Uani 1 1 d .
C12 C 0.5741(3) -0.00157(17) 0.8174(2) 0.0675(10) Uani 1 1 d .
H12 H 0.6377 0.0030 0.8586 0.081 Uiso 1 1 calc R
C4 C 0.5565(3) 0.18536(15) 1.0303(2) 0.0581(9) Uani 1 1 d .
H4 H 0.6022 0.1665 1.0756 0.070 Uiso 1 1 calc R
O3 O 0.0869(3) 0.84273(18) 0.8717(2) 0.1186(12) Uani 1 1 d .
C1 C 0.6295(2) 0.15891(14) 0.8324(2) 0.0520(8) Uani 1 1 d .
H1 H 0.6683 0.1441 0.7947 0.062 Uiso 1 1 calc R
C26 C 0.8058(3) -0.15973(17) 0.6105(3) 0.0744(11) Uani 1 1 d .
H26 H 0.8255 -0.1967 0.5905 0.089 Uiso 1 1 calc R
C27 C 0.8682(3) -0.13530(17) 0.6821(3) 0.0740(11) Uani 1 1 d .
H27 H 0.9304 -0.1557 0.7106 0.089 Uiso 1 1 calc R
C28 C 0.8390(3) -0.08031(15) 0.7123(2) 0.0595(9) Uani 1 1 d .
H28 H 0.8811 -0.0643 0.7614 0.071 Uiso 1 1 calc R
C21 C 0.7352(4) 0.1135(2) 0.5021(3) 0.0841(12) Uani 1 1 d .
H21 H 0.7816 0.1126 0.4655 0.101 Uiso 1 1 calc R
C42 C 1.0740(3) 0.14182(17) 0.9544(2) 0.0718(11) Uani 1 1 d .
H42 H 1.0064 0.1583 0.9564 0.086 Uiso 1 1 calc R
C18 C 0.5984(3) 0.11701(17) 0.6114(2) 0.0683(10) Uani 1 1 d .
H18 H 0.5520 0.1184 0.6479 0.082 Uiso 1 1 calc R
C16 C 0.4813(3) -0.0012(2) 0.6750(3) 0.0819(12) Uani 1 1 d .
H16 H 0.4820 0.0032 0.6191 0.098 Uiso 1 1 calc R
C38 C 1.0921(3) 0.0410(3) 0.5701(3) 0.0971(16) Uani 1 1 d .
H38 H 1.1153 0.0235 0.5257 0.116 Uiso 1 1 calc R
C20 C 0.6527(4) 0.1556(2) 0.4921(3) 0.0860(14) Uani 1 1 d .
H20 H 0.6420 0.1826 0.4475 0.103 Uiso 1 1 calc R
C39 C 1.0833(3) 0.0060(2) 0.6364(3) 0.0864(13) Uani 1 1 d .
H39 H 1.0999 -0.0353 0.6370 0.104 Uiso 1 1 calc R
C19 C 0.5862(3) 0.1585(2) 0.5469(3) 0.0822(12) Uani 1 1 d .
H19 H 0.5326 0.1884 0.5408 0.099 Uiso 1 1 calc R
C5 C 0.4697(3) 0.21975(18) 1.0403(3) 0.0782(12) Uani 1 1 d .
H5 H 0.4562 0.2240 1.0931 0.094 Uiso 1 1 calc R
O5 O 0.1605(3) 0.85042(19) 0.7660(2) 0.1417(15) Uani 1 1 d .
C6 C 0.4010(3) 0.24857(19) 0.9732(3) 0.0858(13) Uani 1 1 d .
H6 H 0.3427 0.2717 0.9822 0.103 Uiso 1 1 calc R
C37 C 1.0672(4) 0.1016(3) 0.5682(3) 0.0929(14) Uani 1 1 d .
H37 H 1.0717 0.1250 0.5221 0.112 Uiso 1 1 calc R
C14 C 0.3836(4) -0.0229(2) 0.7792(4) 0.1086(18) Uani 1 1 d .
H14 H 0.3183 -0.0325 0.7938 0.130 Uiso 1 1 calc R
C46 C 1.1920(3) 0.09755(19) 0.8768(3) 0.0798(12) Uani 1 1 d .
H46 H 1.2053 0.0837 0.8268 0.096 Uiso 1 1 calc R
C44 C 1.2539(5) 0.1148(2) 1.0231(3) 0.1094(19) Uani 1 1 d .
H44 H 1.3085 0.1126 1.0716 0.131 Uiso 1 1 calc R
C13 C 0.4765(4) -0.0166(2) 0.8396(3) 0.0955(14) Uani 1 1 d .
H13 H 0.4751 -0.0221 0.8951 0.115 Uiso 1 1 calc R
C43 C 1.1546(4) 0.1383(2) 1.0259(3) 0.0944(15) Uani 1 1 d .
H43 H 1.1414 0.1519 1.0761 0.113 Uiso 1 1 calc R
C45 C 1.2746(4) 0.0943(2) 0.9499(4) 0.1140(19) Uani 1 1 d .
H45 H 1.3428 0.0783 0.9486 0.137 Uiso 1 1 calc R
C15 C 0.3854(3) -0.0155(2) 0.6976(4) 0.1092(18) Uani 1 1 d .
H15 H 0.3213 -0.0202 0.6569 0.131 Uiso 1 1 calc R
C32 C 0.9287(12) 0.3276(3) 0.7443(5) 0.197(6) Uani 1 1 d .
H32 H 0.9182 0.3693 0.7363 0.236 Uiso 1 1 calc R
C34 C 1.0479(5) 0.24394(19) 0.7851(3) 0.124(2) Uani 1 1 d .
H34 H 1.1179 0.2285 0.8050 0.149 Uiso 1 1 calc R
C33 C 1.0341(9) 0.3056(3) 0.7711(3) 0.191(5) Uani 1 1 d .
H33 H 1.0939 0.3317 0.7795 0.229 Uiso 1 1 calc R
C30 C 0.8568(5) 0.2274(2) 0.7411(3) 0.124(2) Uani 1 1 d .
H30 H 0.7970 0.2013 0.7288 0.148 Uiso 1 1 calc R
C31 C 0.8422(9) 0.2912(4) 0.7297(6) 0.202(6) Uani 1 1 d .
H31 H 0.7724 0.3074 0.7121 0.242 Uiso 1 1 calc R
O2 O 0.4081(3) 0.21891(16) 0.6553(2) 0.1021(10) Uani 1 1 d .
H2A H 0.4061 0.2562 0.6526 0.153 Uiso 1 1 calc R
C47 C 0.3025(5) 0.1963(3) 0.6548(4) 0.150(3) Uani 1 1 d .
H47A H 0.2778 0.2129 0.7011 0.225 Uiso 1 1 calc R
H47B H 0.3051 0.1527 0.6591 0.225 Uiso 1 1 calc R
H47C H 0.2529 0.2079 0.6039 0.225 Uiso 1 1 calc R
H3A H 0.892(3) 0.0577(14) 1.050(2) 0.060(10) Uiso 1 1 d .
Cu1 Cu 0.83641(3) 0.064247(16) 0.81492(2) 0.04241(12) Uani 1 1 d .
P1 P 0.71019(6) 0.02290(4) 0.71226(5) 0.0435(2) Uani 1 1 d .
P2 P 0.97580(6) 0.12316(4) 0.78993(5) 0.0431(2) Uani 1 1 d .

loop_
_atom_site_aniso_label
_atom_site_aniso_U_11
_atom_site_aniso_U_22
_atom_site_aniso_U_33
_atom_site_aniso_U_23
_atom_site_aniso_U_13
_atom_site_aniso_U_12
O4 0.117(2) 0.088(2) 0.0641(19) -0.0013(16) 0.0156(16) 0.0220(18)
N1 0.0558(16) 0.0581(16) 0.0498(17) 0.0093(13) 0.0049(13) 0.0190(14)
N3 0.0405(13) 0.0590(16) 0.0303(13) 0.0039(12) 0.0042(10) 0.0191(12)
O1 0.0448(11) 0.0531(12) 0.0345(11) 0.0033(9) 0.0055(8) 0.0158(9)
C35 0.0372(15) 0.0559(19) 0.0405(17) -0.0054(15) 0.0053(12) -0.0025(14)
C23 0.0414(16) 0.0489(17) 0.0452(18) -0.0029(14) 0.0098(13) 0.0007(14)
N2 0.0356(12) 0.0555(15) 0.0374(13) 0.0023(12) 0.0035(10) 0.0134(11)
C17 0.0422(16) 0.0557(19) 0.0409(17) -0.0031(14) -0.0038(13) -0.0012(15)
C3 0.0404(16) 0.0407(16) 0.0479(18) -0.0045(14) 0.0099(13) 0.0054(13)
C41 0.059(2) 0.0464(18) 0.048(2) 0.0037(15) -0.0021(15) -0.0108(16)
C25 0.079(3) 0.075(3) 0.073(3) -0.028(2) 0.006(2) 0.000(2)
C29 0.107(3) 0.050(2) 0.040(2) 0.0032(16) 0.0228(19) 0.018(2)
C22 0.066(2) 0.067(2) 0.054(2) 0.0072(18) 0.0113(17) -0.0011(18)
C9 0.0402(16) 0.0583(19) 0.0368(16) -0.0013(14) 0.0062(12) 0.0117(15)
N4 0.074(2) 0.106(3) 0.062(2) -0.027(2) 0.0009(18) 0.009(2)
C8 0.0448(17) 0.0416(17) 0.058(2) 0.0002(15) 0.0114(15) 0.0092(14)
C2 0.0377(15) 0.0477(17) 0.0435(17) -0.0005(14) 0.0070(12) 0.0106(13)
C7 0.056(2) 0.063(2) 0.092(3) 0.007(2) 0.019(2) 0.0243(18)
C40 0.054(2) 0.062(2) 0.068(2) -0.0096(19) 0.0126(17) 0.0052(17)
C10 0.0345(14) 0.0427(16) 0.0348(16) 0.0055(13) 0.0048(12) 0.0075(12)
C24 0.062(2) 0.071(2) 0.064(2) -0.0127(19) -0.0035(18) 0.0112(19)
C36 0.074(2) 0.075(2) 0.053(2) -0.0044(19) 0.0214(18) 0.000(2)
C11 0.0386(17) 0.0532(19) 0.068(2) -0.0055(17) 0.0153(15) 0.0037(14)
C12 0.060(2) 0.073(2) 0.075(3) -0.007(2) 0.0274(19) -0.0068(19)
C4 0.058(2) 0.062(2) 0.057(2) -0.0071(17) 0.0183(16) 0.0115(17)
O3 0.123(3) 0.138(3) 0.104(3) -0.035(2) 0.045(2) -0.040(2)
C1 0.0486(18) 0.059(2) 0.0488(19) 0.0019(16) 0.0121(14) 0.0166(16)
C26 0.076(3) 0.057(2) 0.094(3) -0.016(2) 0.028(2) 0.009(2)
C27 0.060(2) 0.062(2) 0.095(3) -0.009(2) 0.007(2) 0.0163(19)
C28 0.0477(19) 0.055(2) 0.071(2) -0.0092(18) 0.0041(16) 0.0044(16)
C21 0.095(3) 0.095(3) 0.062(3) 0.011(2) 0.019(2) -0.017(3)
C42 0.082(3) 0.079(3) 0.047(2) -0.0053(19) -0.0003(18) -0.020(2)
C18 0.061(2) 0.074(2) 0.063(2) 0.007(2) -0.0006(17) 0.0160(19)
C16 0.043(2) 0.109(3) 0.090(3) -0.011(3) 0.0076(19) -0.004(2)
C38 0.066(3) 0.141(5) 0.091(4) -0.056(3) 0.030(2) -0.003(3)
C20 0.089(3) 0.091(3) 0.065(3) 0.035(2) -0.011(2) -0.013(3)
C39 0.063(3) 0.093(3) 0.104(4) -0.037(3) 0.019(2) 0.009(2)
C19 0.069(3) 0.085(3) 0.079(3) 0.022(2) -0.012(2) 0.012(2)
C5 0.080(3) 0.078(3) 0.087(3) -0.016(2) 0.041(2) 0.012(2)
O5 0.149(3) 0.171(4) 0.118(3) -0.076(3) 0.059(3) -0.006(3)
C6 0.073(3) 0.077(3) 0.116(4) -0.005(3) 0.040(3) 0.036(2)
C37 0.095(3) 0.134(4) 0.058(3) -0.010(3) 0.034(2) -0.014(3)
C14 0.065(3) 0.107(4) 0.169(6) -0.016(4) 0.058(4) -0.011(3)
C46 0.061(2) 0.085(3) 0.080(3) -0.015(2) -0.013(2) 0.003(2)
C44 0.110(4) 0.103(4) 0.084(4) -0.002(3) -0.044(3) -0.027(3)
C13 0.091(3) 0.099(3) 0.113(4) -0.001(3) 0.058(3) -0.012(3)
C43 0.109(4) 0.105(4) 0.056(3) -0.005(2) -0.008(2) -0.033(3)
C45 0.076(3) 0.107(4) 0.130(5) -0.016(4) -0.039(3) 0.003(3)
C15 0.045(2) 0.134(5) 0.146(5) -0.021(4) 0.017(3) -0.013(3)
C32 0.454(19) 0.076(5) 0.088(5) 0.025(4) 0.120(8) 0.095(7)
C34 0.212(6) 0.053(3) 0.075(3) 0.007(2) -0.036(3) -0.029(3)
C33 0.414(14) 0.056(3) 0.062(4) 0.000(3) -0.032(6) -0.045(5)
C30 0.145(5) 0.119(4) 0.139(5) 0.077(4) 0.100(4) 0.074(4)
C31 0.303(12) 0.164(7) 0.208(9) 0.131(7) 0.205(9) 0.163(8)
O2 0.092(2) 0.125(3) 0.084(2) 0.013(2) 0.0091(17) 0.042(2)
C47 0.085(4) 0.207(7) 0.147(6) -0.048(5) 0.002(4) -0.006(4)
Cu1 0.0380(2) 0.0542(2) 0.0332(2) 0.00276(17) 0.00428(14) 0.00885(17)
P1 0.0357(4) 0.0517(5) 0.0413(4) -0.0014(4) 0.0049(3) 0.0046(4)
P2 0.0464(4) 0.0449(4) 0.0363(4) 0.0016(3) 0.0058(3) 0.0034(4)

loop_
_atom_type_symbol
_atom_type_description
_atom_type_scat_dispersion_real
_atom_type_scat_dispersion_imag
_atom_type_scat_source
C C 0.0033 0.0016 'International Tables Vol C Tables 4.2.6.8 and 6.1.1.4'
H H 0.0000 0.0000 'International Tables Vol C Tables 4.2.6.8 and 6.1.1.4'
N N 0.0061 0.0033 'International Tables Vol C Tables 4.2.6.8 and 6.1.1.4'
O O 0.0106 0.0060 'International Tables Vol C Tables 4.2.6.8 and 6.1.1.4'
P P 0.1023 0.0942 'International Tables Vol C Tables 4.2.6.8 and 6.1.1.4'
Cu Cu 0.3201 1.2651 'International Tables Vol C Tables 4.2.6.8 and 6.1.1.4'
Cl Cl 0.1484 0.1585 'International Tables Vol C Tables 4.2.6.8 and 6.1.1.4'

loop_
_geom_angle_atom_site_label_1
_geom_angle_atom_site_label_2
_geom_angle_atom_site_label_3
_geom_angle
_geom_angle_site_symmetry_3
C1 N1 C8 108.7(3) .
C1 N1 H1A 125.6 .
C8 N1 H1A 125.6 .
C10 N3 N2 117.3(2) .
C10 N3 H3A 123.6(19) .
N2 N3 H3A 119.0(19) .
C10 O1 Cu1 107.97(17) .
C36 C35 C40 119.2(3) .
C36 C35 P2 123.0(3) .
C40 C35 P2 117.6(3) .
C28 C23 C24 118.1(3) .
C28 C23 P1 119.4(2) .
C24 C23 P1 122.5(2) .
C9 N2 N3 113.9(2) .
C9 N2 Cu1 136.12(19) .
N3 N2 Cu1 109.99(17) .
C22 C17 C18 118.8(3) .
C22 C17 P1 119.3(2) .
C18 C17 P1 121.5(3) .
C4 C3 C8 119.2(3) .
C4 C3 C2 134.6(3) .
C8 C3 C2 106.2(3) .
C46 C41 C42 119.1(3) .
C46 C41 P2 123.8(3) .
C42 C41 P2 116.9(3) .
C26 C25 C24 120.2(4) .
C26 C25 H25 119.9 .
C24 C25 H25 119.9 .
C30 C29 C34 119.4(4) .
C30 C29 P2 118.4(4) .
C34 C29 P2 122.2(3) .
C17 C22 C21 120.9(4) .
C17 C22 H22 119.5 .
C21 C22 H22 119.5 .
N2 C9 C2 124.5(3) .
N2 C9 H9 117.7 .
C2 C9 H9 117.7 .
O5 N4 O4 120.4(5) .
O5 N4 O3 122.0(5) .
O4 N4 O3 117.6(4) .
N1 C8 C7 129.8(3) .
N1 C8 C3 108.0(3) .
C7 C8 C3 122.2(3) .
C1 C2 C9 129.5(3) .
C1 C2 C3 106.9(2) .
C9 C2 C3 123.6(3) .
C6 C7 C8 117.3(4) .
C6 C7 H7 121.3 .
C8 C7 H7 121.3 .
C39 C40 C35 120.2(4) .
C39 C40 H40 119.9 .
C35 C40 H40 119.9 .
O1 C10 N3 125.1(2) .
O1 C10 C10 122.2(3) 3_757
N3 C10 C10 112.6(3) 3_757
C25 C24 C23 121.1(3) .
C25 C24 H24 119.4 .
C23 C24 H24 119.4 .
C35 C36 C37 120.2(4) .
C35 C36 H36 119.9 .
C37 C36 H36 119.9 .
C12 C11 C16 118.5(3) .
C12 C11 P1 117.8(2) .
C16 C11 P1 123.6(3) .
C11 C12 C13 120.9(4) .
C11 C12 H12 119.6 .
C13 C12 H12 119.6 .
C5 C4 C3 118.3(3) .
C5 C4 H4 120.9 .
C3 C4 H4 120.9 .
N1 C1 C2 110.1(3) .
N1 C1 H1 124.9 .
C2 C1 H1 124.9 .
C25 C26 C27 119.8(4) .
C25 C26 H26 120.1 .
C27 C26 H26 120.1 .
C26 C27 C28 120.3(4) .
C26 C27 H27 119.9 .
C28 C27 H27 119.9 .
C23 C28 C27 120.4(3) .
C23 C28 H28 119.8 .
C27 C28 H28 119.8 .
C20 C21 C22 119.5(4) .
C20 C21 H21 120.2 .
C22 C21 H21 120.2 .
C43 C42 C41 120.9(4) .
C43 C42 H42 119.6 .
C41 C42 H42 119.6 .
C19 C18 C17 119.8(4) .
C19 C18 H18 120.1 .
C17 C18 H18 120.1 .
C15 C16 C11 120.1(4) .
C15 C16 H16 119.9 .
C11 C16 H16 119.9 .
C39 C38 C37 120.5(4) .
C39 C38 H38 119.7 .
C37 C38 H38 119.7 .
C19 C20 C21 120.7(4) .
C19 C20 H20 119.7 .
C21 C20 H20 119.7 .
C38 C39 C40 120.1(4) .
C38 C39 H39 120.0 .
C40 C39 H39 120.0 .
C20 C19 C18 120.2(4) .
C20 C19 H19 119.9 .
C18 C19 H19 119.9 .
C4 C5 C6 121.6(4) .
C4 C5 H5 119.2 .
C6 C5 H5 119.2 .
C7 C6 C5 121.4(4) .
C7 C6 H6 119.3 .
C5 C6 H6 119.3 .
C38 C37 C36 119.8(4) .
C38 C37 H37 120.1 .
C36 C37 H37 120.1 .
C13 C14 C15 120.6(5) .
C13 C14 H14 119.7 .
C15 C14 H14 119.7 .
C41 C46 C45 119.9(4) .
C41 C46 H46 120.0 .
C45 C46 H46 120.0 .
C43 C44 C45 120.9(4) .
C43 C44 H44 119.5 .
C45 C44 H44 119.5 .
C14 C13 C12 119.4(5) .
C14 C13 H13 120.3 .
C12 C13 H13 120.3 .
C44 C43 C42 119.8(5) .
C44 C43 H43 120.1 .
C42 C43 H43 120.1 .
C44 C45 C46 119.4(5) .
C44 C45 H45 120.3 .
C46 C45 H45 120.3 .
C14 C15 C16 120.5(5) .
C14 C15 H15 119.8 .
C16 C15 H15 119.8 .
C31 C32 C33 122.2(7) .
C31 C32 H32 118.9 .
C33 C32 H32 118.9 .
C29 C34 C33 121.3(7) .
C29 C34 H34 119.4 .
C33 C34 H34 119.4 .
C34 C33 C32 118.1(8) .
C34 C33 H33 121.0 .
C32 C33 H33 121.0 .
C29 C30 C31 119.2(7) .
C29 C30 H30 120.4 .
C31 C30 H30 120.4 .
C32 C31 C30 119.7(9) .
C32 C31 H31 120.2 .
C30 C31 H31 120.2 .
C47 O2 H2A 109.5 .
O2 C47 H47A 109.5 .
O2 C47 H47B 109.5 .
H47A C47 H47B 109.5 .
O2 C47 H47C 109.5 .
H47A C47 H47C 109.5 .
H47B C47 H47C 109.5 .
N2 Cu1 O1 77.77(8) .
N2 Cu1 P1 122.38(7) .
O1 Cu1 P1 115.72(6) .
N2 Cu1 P2 111.90(7) .
O1 Cu1 P2 92.51(6) .
P1 Cu1 P2 122.24(3) .
C17 P1 C11 105.42(15) .
C17 P1 C23 103.19(14) .
C11 P1 C23 103.72(14) .
C17 P1 Cu1 110.79(10) .
C11 P1 Cu1 116.30(11) .
C23 P1 Cu1 116.09(10) .
C29 P2 C41 101.68(16) .
C29 P2 C35 104.87(15) .
C41 P2 C35 105.61(15) .
C29 P2 Cu1 122.08(14) .
C41 P2 Cu1 110.17(11) .
C35 P2 Cu1 110.98(10) .

loop_
_geom_bond_atom_site_label_1
_geom_bond_atom_site_label_2
_geom_bond_distance
_geom_bond_site_symmetry_2
O4 N4 1.230(4) .
N1 C1 1.357(4) .
N1 C8 1.386(4) .
N1 H1A 0.8600 .
N3 C10 1.325(4) .
N3 N2 1.398(3) .
N3 H3A 0.96(3) .
O1 C10 1.228(3) .
O1 Cu1 2.1971(18) .
C35 C36 1.377(5) .
C35 C40 1.381(5) .
C35 P2 1.826(3) .
C23 C28 1.382(4) .
C23 C24 1.383(4) .
C23 P1 1.834(3) .
N2 C9 1.294(3) .
N2 Cu1 2.076(2) .
C17 C22 1.377(5) .
C17 C18 1.396(4) .
C17 P1 1.829(3) .
C3 C4 1.394(4) .
C3 C8 1.395(4) .
C3 C2 1.444(4) .
C41 C46 1.368(5) .
C41 C42 1.387(5) .
C41 P2 1.825(3) .
C25 C26 1.361(5) .
C25 C24 1.378(5) .
C25 H25 0.9300 .
C29 C30 1.371(6) .
C29 C34 1.377(6) .
C29 P2 1.823(3) .
C22 C21 1.380(5) .
C22 H22 0.9300 .
C9 C2 1.426(4) .
C9 H9 0.9300 .
N4 O5 1.221(4) .
N4 O3 1.247(5) .
C8 C7 1.387(4) .
C2 C1 1.361(4) .
C7 C6 1.360(6) .
C7 H7 0.9300 .
C40 C39 1.378(5) .
C40 H40 0.9300 .
C10 C10 1.514(5) 3_757
C24 H24 0.9300 .
C36 C37 1.385(5) .
C36 H36 0.9300 .
C11 C12 1.370(5) .
C11 C16 1.394(4) .
C11 P1 1.830(3) .
C12 C13 1.395(5) .
C12 H12 0.9300 .
C4 C5 1.366(5) .
C4 H4 0.9300 .
C1 H1 0.9300 .
C26 C27 1.371(5) .
C26 H26 0.9300 .
C27 C28 1.387(5) .
C27 H27 0.9300 .
C28 H28 0.9300 .
C21 C20 1.371(6) .
C21 H21 0.9300 .
C42 C43 1.372(5) .
C42 H42 0.9300 .
C18 C19 1.383(5) .
C18 H18 0.9300 .
C16 C15 1.375(6) .
C16 H16 0.9300 .
C38 C39 1.363(7) .
C38 C37 1.365(7) .
C38 H38 0.9300 .
C20 C19 1.364(6) .
C20 H20 0.9300 .
C39 H39 0.9300 .
C19 H19 0.9300 .
C5 C6 1.392(6) .
C5 H5 0.9300 .
C6 H6 0.9300 .
C37 H37 0.9300 .
C14 C13 1.359(7) .
C14 C15 1.361(7) .
C14 H14 0.9300 .
C46 C45 1.404(6) .
C46 H46 0.9300 .
C44 C43 1.359(7) .
C44 C45 1.368(7) .
C44 H44 0.9300 .
C13 H13 0.9300 .
C43 H43 0.9300 .
C45 H45 0.9300 .
C15 H15 0.9300 .
C32 C31 1.326(14) .
C32 C33 1.384(13) .
C32 H32 0.9300 .
C34 C33 1.379(7) .
C34 H34 0.9300 .
C33 H33 0.9300 .
C30 C31 1.421(8) .
C30 H30 0.9300 .
C31 H31 0.9300 .
O2 C47 1.415(6) .
O2 H2A 0.8200 .
C47 H47A 0.9600 .
C47 H47B 0.9600 .
C47 H47C 0.9600 .
Cu1 P1 2.2345(9) .
Cu1 P2 2.2880(9) .

loop_
_geom_torsion_atom_site_label_1
_geom_torsion_atom_site_label_2
_geom_torsion_atom_site_label_3
_geom_torsion_atom_site_label_4
_geom_torsion
_geom_torsion_site_symmetry_4
C10 N3 N2 C9 175.0(3) .
C10 N3 N2 Cu1 -6.7(3) .
C18 C17 C22 C21 -1.3(5) .
P1 C17 C22 C21 -173.8(3) .
N3 N2 C9 C2 177.8(3) .
Cu1 N2 C9 C2 0.2(5) .
C1 N1 C8 C7 179.2(3) .
C1 N1 C8 C3 -0.1(4) .
C4 C3 C8 N1 -179.8(3) .
C2 C3 C8 N1 -0.1(3) .
C4 C3 C8 C7 0.7(5) .
C2 C3 C8 C7 -179.5(3) .
N2 C9 C2 C1 -2.4(5) .
N2 C9 C2 C3 176.1(3) .
C4 C3 C2 C1 179.9(3) .
C8 C3 C2 C1 0.2(3) .
C4 C3 C2 C9 1.2(6) .
C8 C3 C2 C9 -178.5(3) .
N1 C8 C7 C6 179.6(4) .
C3 C8 C7 C6 -1.1(5) .
C36 C35 C40 C39 1.4(5) .
P2 C35 C40 C39 176.6(3) .
Cu1 O1 C10 N3 13.1(4) .
Cu1 O1 C10 C10 -165.5(3) 3_757
N2 N3 C10 O1 -5.1(4) .
N2 N3 C10 C10 173.6(3) 3_757
C26 C25 C24 C23 -0.9(6) .
C28 C23 C24 C25 0.1(6) .
P1 C23 C24 C25 -178.0(3) .
C40 C35 C36 C37 -0.4(5) .
P2 C35 C36 C37 -175.3(3) .
C16 C11 C12 C13 -0.7(6) .
P1 C11 C12 C13 -177.5(3) .
C8 C3 C4 C5 0.0(5) .
C2 C3 C4 C5 -179.6(3) .
C8 N1 C1 C2 0.3(4) .
C9 C2 C1 N1 178.3(3) .
C3 C2 C1 N1 -0.3(4) .
C24 C25 C26 C27 0.7(7) .
C25 C26 C27 C28 0.2(6) .
C24 C23 C28 C27 0.9(5) .
P1 C23 C28 C27 179.0(3) .
C26 C27 C28 C23 -1.0(6) .
C17 C22 C21 C20 0.0(6) .
C46 C41 C42 C43 -0.7(5) .
P2 C41 C42 C43 175.7(3) .
C22 C17 C18 C19 0.6(5) .
P1 C17 C18 C19 172.9(3) .
C12 C11 C16 C15 1.2(6) .
P1 C11 C16 C15 177.8(4) .
C22 C21 C20 C19 2.0(6) .
C37 C38 C39 C40 -0.5(7) .
C35 C40 C39 C38 -1.0(6) .
C21 C20 C19 C18 -2.7(7) .
C17 C18 C19 C20 1.4(6) .
C3 C4 C5 C6 -0.4(6) .
C8 C7 C6 C5 0.7(6) .
C4 C5 C6 C7 0.1(7) .
C39 C38 C37 C36 1.5(7) .
C35 C36 C37 C38 -1.1(6) .
C42 C41 C46 C45 0.3(6) .
P2 C41 C46 C45 -175.9(3) .
C15 C14 C13 C12 0.7(8) .
C11 C12 C13 C14 -0.3(7) .
C45 C44 C43 C42 -0.3(8) .
C41 C42 C43 C44 0.7(6) .
C43 C44 C45 C46 -0.1(8) .
C41 C46 C45 C44 0.1(7) .
C13 C14 C15 C16 -0.2(9) .
C11 C16 C15 C14 -0.8(8) .
C30 C29 C34 C33 0.0(7) .
P2 C29 C34 C33 -178.9(4) .
C29 C34 C33 C32 2.2(9) .
C31 C32 C33 C34 -1.9(12) .
C34 C29 C30 C31 -2.3(7) .
P2 C29 C30 C31 176.6(4) .
C33 C32 C31 C30 -0.4(13) .
C29 C30 C31 C32 2.6(10) .
C9 N2 Cu1 O1 -172.8(3) .
N3 N2 Cu1 O1 9.49(18) .
C9 N2 Cu1 P1 -59.9(3) .
N3 N2 Cu1 P1 122.34(17) .
C9 N2 Cu1 P2 99.5(3) .
N3 N2 Cu1 P2 -78.29(19) .
C10 O1 Cu1 N2 -11.87(19) .
C10 O1 Cu1 P1 -132.13(17) .
C10 O1 Cu1 P2 100.00(18) .
C22 C17 P1 C11 -151.3(3) .
C18 C17 P1 C11 36.5(3) .
C22 C17 P1 C23 -42.8(3) .
C18 C17 P1 C23 145.0(3) .
C22 C17 P1 Cu1 82.1(3) .
C18 C17 P1 Cu1 -90.2(3) .
C12 C11 P1 C17 -146.9(3) .
C16 C11 P1 C17 36.5(3) .
C12 C11 P1 C23 104.9(3) .
C16 C11 P1 C23 -71.6(3) .
C12 C11 P1 Cu1 -23.8(3) .
C16 C11 P1 Cu1 159.6(3) .
C28 C23 P1 C17 134.4(3) .
C24 C23 P1 C17 -47.5(3) .
C28 C23 P1 C11 -115.8(3) .
C24 C23 P1 C11 62.3(3) .
C28 C23 P1 Cu1 13.1(3) .
C24 C23 P1 Cu1 -168.9(3) .
N2 Cu1 P1 C17 123.24(14) .
O1 Cu1 P1 C17 -145.20(13) .
P2 Cu1 P1 C17 -34.02(12) .
N2 Cu1 P1 C11 2.92(14) .
O1 Cu1 P1 C11 94.48(13) .
P2 Cu1 P1 C11 -154.34(12) .
N2 Cu1 P1 C23 -119.53(14) .
O1 Cu1 P1 C23 -27.97(13) .
P2 Cu1 P1 C23 83.21(12) .
C30 C29 P2 C41 -146.3(3) .
C34 C29 P2 C41 32.6(4) .
C30 C29 P2 C35 103.9(3) .
C34 C29 P2 C35 -77.2(4) .
C30 C29 P2 Cu1 -23.2(4) .
C34 C29 P2 Cu1 155.7(3) .
C46 C41 P2 C29 -113.0(3) .
C42 C41 P2 C29 70.8(3) .
C46 C41 P2 C35 -3.7(4) .
C42 C41 P2 C35 -179.9(3) .
C46 C41 P2 Cu1 116.2(3) .
C42 C41 P2 Cu1 -60.0(3) .
C36 C35 P2 C29 -7.0(3) .
C40 C35 P2 C29 178.0(3) .
C36 C35 P2 C41 -114.0(3) .
C40 C35 P2 C41 71.0(3) .
C36 C35 P2 Cu1 126.6(3) .
C40 C35 P2 Cu1 -48.4(3) .
N2 Cu1 P2 C29 -73.31(15) .
O1 Cu1 P2 C29 -151.14(14) .
P1 Cu1 P2 C29 86.09(14) .
N2 Cu1 P2 C41 45.68(14) .
O1 Cu1 P2 C41 -32.15(13) .
P1 Cu1 P2 C41 -154.91(12) .
N2 Cu1 P2 C35 162.30(12) .
O1 Cu1 P2 C35 84.47(12) .
P1 Cu1 P2 C35 -38.30(11) .
